data_4301866
loop_
_publ_author_name
'Norberto Masciocchi'
'Simona Galli'
'Giulia Tagliabue'
'Angelo Sironi'
'Oscar Castillo'
'Antonio Luque'
'Garikoitz Beobide'
'Wenguo Wang'
'M. Angustias Romero'
'Elisa Barea'
'Jorge A. R. Navarro'

_publ_contact_author_address
;
Dipartimento di Scienze Chimiche e Ambientali
Universit\'a degli Studi dell'Insubria
Via Valleggio, 11
22100 Como - Italy
;
_publ_contact_author_email simona.galli@uninsubria.it
_publ_contact_author_fax +39-031-326237
_publ_contact_author_name 'Simona Galli'
_publ_contact_author_phone +39-031-326230
_publ_section_title
;
Thermally Induced Interconversions of Metal-Pyrimidine-4,6-dicarboxylate
Polymers: A Structural, Spectroscopic, and Magnetic Study
;
_journal_name_full 'Inorganic Chemistry'
_journal_page_first 3087
_journal_page_last 3094
_journal_paper_doi 10.1021/ic802365w
_journal_volume 48
_journal_year 2009
_chemical_compound_source synthesis
_chemical_formula_moiety 'C6 H6 Fe N2 O6'
_chemical_formula_sum 'C6 H6 Fe N2 O6'
_chemical_formula_weight 257.97
_chemical_name_systematic
;
catena-(pyrimidine-4,6-dicarboxylate)-iron(ii) bisaquo
;
_space_group_crystal_system monoclinic
_space_group_IT_number 15
_space_group_name_H-M_alt 'C 1 2/c 1'
_symmetry_space_group_name_Hall '-C 2yc'
_symmetry_space_group_name_H-M 'C 1 2/c 1'
_cell_angle_alpha 90
_cell_angle_beta 92.4017(23)
_cell_angle_gamma 90
_cell_formula_units_Z 4
_cell_length_a 6.97257(26)
_cell_length_b 11.85997(43)
_cell_length_c 10.97487(43)
_cell_measurement_temperature 393(2)
_cell_volume 906.76(6)
_computing_cell_refinement TOPAS-R
_computing_publication_material TOPAS-R
_computing_structure_refinement TOPAS-R
_computing_structure_solution TOPAS-R
_diffrn_ambient_temperature 393(2)
_diffrn_detector_type 'Linear PSD Bruker AXS Lynxeye'
_diffrn_measurement_device_type 'Bruker AXS D8 Advance'
_diffrn_radiation_monochromator 'Ni filter'
_diffrn_radiation_wavelength 1.5418
_diffrn_source_target Cu
_diffrn_source_type 'sealed X-ray tube'
_exptl_absorpt_coefficient_mu 13.56
_exptl_crystal_density_diffrn 1.890
_exptl_crystal_F_000 520
_pd_instr_location ' ?'
_pd_meas_2theta_range_inc 0.02
_pd_meas_2theta_range_max 90
_pd_meas_2theta_range_min 10
_pd_meas_number_of_points 4001
_pd_meas_scan_method step
_pd_proc_2theta_range_inc 0.02
_pd_proc_2theta_range_max 90
_pd_proc_2theta_range_min 10
_pd_proc_ls_background_function 'Chebychev polynomial'
_pd_proc_ls_pref_orient_corr none
_pd_proc_ls_profile_function 'fundamental parameters approach'
_pd_proc_ls_prof_R_factor 0.052
_pd_proc_ls_prof_wR_expected 0.010
_pd_proc_ls_prof_wR_factor 0.071
_pd_spec_mounting
;
packed powder pellet 
;
_pd_spec_mount_mode reflection
_pd_spec_shape flat_sheet
_pd_spec_size_axial 10
_pd_spec_size_equat 10
_pd_spec_size_thick 0.1
_refine_ls_extinction_method none
_refine_ls_goodness_of_fit_all 7.04
_refine_ls_hydrogen_treatment riding
_refine_ls_matrix_type fullcycle
_refine_ls_number_constraints 0
_refine_ls_number_parameters 35
_refine_ls_number_restraints 1
_refine_ls_shift/su_max .01
_refine_ls_structure_factor_coef Inet
_refine_ls_weighting_details 'w = 1/[Y~i~]'
_refine_ls_weighting_scheme calc
_cod_data_source_file ic802365w_si_006.cif
_cod_data_source_block '[Fe(pmdc)(H2O)2]'
_cod_depositor_comments
;
The following automatic conversions were performed:

'_refine_ls_weighting_scheme' value '1/[Y~i~]' was changed to 'calc'.
New tag '_refine_ls_weighting_details' was created. The value of the
new tag was set to 'w = 1/[Y~i~]'.

Automatic conversion script
Id: cif_fix_values 3143 2015-03-26 13:38:13Z robertas 
;
_cod_original_cell_volume 906.764(60)
_cod_database_code 4301866

loop_
_symmetry_equiv_pos_as_xyz
'-x, -y, -z'
'-x, y, -z+1/2'
'-x+1/2, -y+1/2, -z'
'-x+1/2, y+1/2, -z+1/2'
'x, -y, z+1/2'
'x, y, z'
'x+1/2, -y+1/2, z+1/2'
'x+1/2, y+1/2, z'

loop_
_atom_site_label
_atom_site_type_symbol
_atom_site_symmetry_multiplicity
_atom_site_fract_x
_atom_site_fract_y
_atom_site_fract_z
_atom_site_occupancy
_atom_site_B_iso_or_equiv
Fe Fe 4 0.75 0.75 0 1 4.497(89)
O1w O 8 0.49028(61) 0.72270(66) 0.08908(53) 1 6.497(89)
N1 N 8 0.09490962 0.6968557 0.3413387 1 6.497(89)
C2 C 4 0.00000 0.7541915 0.25 1 6.497(89)
H2 H 4 0.00000 0.8342928 0.25 1 6.497(89)
C4 C 8 -0.09490962 0.5821843 0.1586613 1 6.497(89)
C5 C 4 0.00000 0.5248485 0.25 1 6.497(89)
H5 H 4 0.00000 0.4447472 0.25 1 6.497(89)
C7 C 8 0.1995894 0.5189463 0.4420799 1 6.497(89)
O1 O 8 0.2218904 0.4147208 0.4333848 1 6.497(89)
O2 O 8 0.2717085 0.570851 0.5319237 1 6.497(89)

loop_
_atom_type_symbol
_atom_type_description
_atom_type_scat_source
C C 'International Tables for Crystallography (Vol. IV)'
H H 'International Tables for Crystallography (Vol. IV)'
Fe Fe 'International Tables for Crystallography (Vol. IV)'
N N 'International Tables for Crystallography (Vol. IV)'
O O 'International Tables for Crystallography (Vol. IV)'

loop_
_diffrn_radiation_type
'Cu K\a'
